data_7115660
loop_
_publ_author_name
'Zehuai Mou'
'Bo Liu'
'Meiyan Wang'
'Hongyan Xie'
'Ping Li'
'Lei Li'
'Shihui Li'
'Dongmei Cui'

_publ_section_title
;
 Isoselective ring-opening polymerization of rac-lactide initiated by
 achiral heteroscorpionate zwitterionic zinc complexes
;
_journal_name_full Chem.Commun.
_journal_page_first 11411
_journal_paper_doi 10.1039/C4cc05033A
_journal_volume 50
_journal_year 2014
_chemical_formula_sum 'C33 H37 Cl K0 Li0 N5 O P Zn'
_chemical_formula_weight 651.47
_chemical_name_systematic
;
?
;
_space_group_IT_number 14
_symmetry_cell_setting monoclinic
_symmetry_space_group_name_Hall '-P 2yn'
_symmetry_space_group_name_H-M 'P 1 21/n 1'
_atom_sites_solution_hydrogens geom
_atom_sites_solution_primary direct
_atom_sites_solution_secondary difmap
_audit_creation_method SHELXL-97
_cell_angle_alpha 90.00
_cell_angle_beta 100.0880(10)
_cell_angle_gamma 90.00
_cell_formula_units_Z 4
_cell_length_a 14.4797(9)
_cell_length_b 10.8889(6)
_cell_length_c 20.9293(13)
_cell_measurement_reflns_used 3693
_cell_measurement_temperature 273(2)
_cell_measurement_theta_max 24.94
_cell_measurement_theta_min 2.35
_cell_volume 3248.9(3)
_computing_cell_refinement 'Bruker SMART'
_computing_data_collection 'Bruker SMART'
_computing_data_reduction 'Bruker SAINT'
_computing_molecular_graphics 'Bruker SHELXTL'
_computing_publication_material 'Bruker SHELXTL'
_computing_structure_refinement 'SHELXL-97 (Sheldrick, 1997)'
_computing_structure_solution 'SHELXS-97 (Sheldrick, 1990)'
_diffrn_ambient_temperature 273(2)
_diffrn_measured_fraction_theta_full 0.998
_diffrn_measured_fraction_theta_max 0.998
_diffrn_measurement_device_type 'CCD area detector'
_diffrn_measurement_method 'phi and omega scans'
_diffrn_radiation_monochromator graphite
_diffrn_radiation_source 'fine-focus sealed tube'
_diffrn_radiation_type MoK\a
_diffrn_radiation_wavelength 0.71073
_diffrn_reflns_av_R_equivalents 0.0437
_diffrn_reflns_av_sigmaI/netI 0.0482
_diffrn_reflns_limit_h_max 17
_diffrn_reflns_limit_h_min -17
_diffrn_reflns_limit_k_max 13
_diffrn_reflns_limit_k_min -13
_diffrn_reflns_limit_l_max 25
_diffrn_reflns_limit_l_min -22
_diffrn_reflns_number 19839
_diffrn_reflns_theta_full 26.04
_diffrn_reflns_theta_max 26.04
_diffrn_reflns_theta_min 1.59
_exptl_absorpt_coefficient_mu 0.921
_exptl_absorpt_correction_T_max 0.9055
_exptl_absorpt_correction_T_min 0.8742
_exptl_absorpt_correction_type multi-scan
_exptl_crystal_colour colorless
_exptl_crystal_density_diffrn 1.332
_exptl_crystal_density_method 'not measured'
_exptl_crystal_description block
_exptl_crystal_F_000 1360
_exptl_crystal_size_max 0.15
_exptl_crystal_size_mid 0.12
_exptl_crystal_size_min 0.11
_refine_diff_density_max 0.450
_refine_diff_density_min -0.239
_refine_diff_density_rms 0.071
_refine_ls_extinction_method none
_refine_ls_goodness_of_fit_ref 1.028
_refine_ls_hydrogen_treatment constr
_refine_ls_matrix_type full
_refine_ls_number_parameters 383
_refine_ls_number_reflns 6403
_refine_ls_number_restraints 0
_refine_ls_restrained_S_all 1.028
_refine_ls_R_factor_all 0.0632
_refine_ls_R_factor_gt 0.0459
_refine_ls_shift/su_max 0.001
_refine_ls_shift/su_mean 0.000
_refine_ls_structure_factor_coef Fsqd
_refine_ls_weighting_details 'calc w=1/[\s^2^(Fo^2^)+(0.0566P)^2^+0.6602P] where P=(Fo^2^+2Fc^2^)/3'
_refine_ls_weighting_scheme calc
_refine_ls_wR_factor_gt 0.1035
_refine_ls_wR_factor_ref 0.1132
_reflns_number_gt 5013
_reflns_number_total 6403
_reflns_threshold_expression >2sigma(I)
_cod_data_source_file c4cc05033a2.cif
_cod_data_source_block 8
_cod_original_sg_symbol_H-M P2(1)/n
_cod_database_code 7115660

loop_
_symmetry_equiv_pos_as_xyz
'x, y, z'
'-x+1/2, y+1/2, -z+1/2'
'-x, -y, -z'
'x-1/2, -y-1/2, z-1/2'

loop_
_atom_site_label
_atom_site_type_symbol
_atom_site_fract_x
_atom_site_fract_y
_atom_site_fract_z
_atom_site_U_iso_or_equiv
_atom_site_adp_type
_atom_site_occupancy
_atom_site_symmetry_multiplicity
_atom_site_calc_flag
_atom_site_refinement_flags
C1 C 0.54885(18) 0.2363(2) 0.89775(13) 0.0248(6) Uani 1 1 d .
C2 C 0.4574(3) 0.1651(3) 1.01505(16) 0.0446(9) Uani 1 1 d .
H2A H 0.4189 0.1014 0.9926 0.067 Uiso 1 1 calc R
H2B H 0.4417 0.1763 1.0574 0.067 Uiso 1 1 calc R
H2C H 0.5222 0.1424 1.0193 0.067 Uiso 1 1 calc R
C3 C 0.4409(2) 0.2814(3) 0.97784(14) 0.0317(7) Uani 1 1 d .
C4 C 0.3867(2) 0.3819(3) 0.98672(14) 0.0347(7) Uani 1 1 d .
H4 H 0.3509 0.3920 1.0191 0.042 Uiso 1 1 calc R
C5 C 0.3960(2) 0.4653(3) 0.93793(15) 0.0304(7) Uani 1 1 d .
C6 C 0.3511(2) 0.5891(3) 0.92459(16) 0.0427(8) Uani 1 1 d .
H6A H 0.3890 0.6388 0.9015 0.064 Uiso 1 1 calc R
H6B H 0.3458 0.6282 0.9649 0.064 Uiso 1 1 calc R
H6C H 0.2898 0.5794 0.8989 0.064 Uiso 1 1 calc R
C7 C 0.7311(2) 0.1219(3) 0.97109(16) 0.0445(8) Uani 1 1 d .
H7A H 0.6737 0.1018 0.9856 0.067 Uiso 1 1 calc R
H7B H 0.7820 0.1199 1.0072 0.067 Uiso 1 1 calc R
H7C H 0.7424 0.0633 0.9391 0.067 Uiso 1 1 calc R
C8 C 0.7236(2) 0.2473(3) 0.94204(14) 0.0307(7) Uani 1 1 d .
C9 C 0.7905(2) 0.3351(3) 0.93800(15) 0.0371(7) Uani 1 1 d .
H9 H 0.8541 0.3300 0.9550 0.044 Uiso 1 1 calc R
C10 C 0.7443(2) 0.4339(3) 0.90328(14) 0.0313(7) Uani 1 1 d .
C11 C 0.7842(2) 0.5530(3) 0.88470(18) 0.0463(9) Uani 1 1 d .
H11A H 0.8137 0.5404 0.8476 0.069 Uiso 1 1 calc R
H11B H 0.8296 0.5827 0.9203 0.069 Uiso 1 1 calc R
H11C H 0.7346 0.6121 0.8743 0.069 Uiso 1 1 calc R
C12 C 0.40755(19) 0.1177(2) 0.80749(14) 0.0262(6) Uani 1 1 d .
C13 C 0.3299(2) 0.1563(3) 0.76368(15) 0.0351(7) Uani 1 1 d .
H13 H 0.3342 0.2246 0.7377 0.042 Uiso 1 1 calc R
C14 C 0.2458(2) 0.0932(3) 0.75856(18) 0.0505(9) Uani 1 1 d .
H14 H 0.1937 0.1202 0.7295 0.061 Uiso 1 1 calc R
C15 C 0.2387(2) -0.0083(3) 0.7957(2) 0.0537(10) Uani 1 1 d .
H15 H 0.1824 -0.0513 0.7912 0.064 Uiso 1 1 calc R
C16 C 0.3151(3) -0.0470(3) 0.8399(2) 0.0525(10) Uani 1 1 d .
H16 H 0.3101 -0.1157 0.8655 0.063 Uiso 1 1 calc R
C17 C 0.3994(2) 0.0159(3) 0.84652(16) 0.0370(7) Uani 1 1 d .
H17 H 0.4505 -0.0097 0.8769 0.044 Uiso 1 1 calc R
C18 C 0.60960(19) 0.1036(2) 0.79794(13) 0.0245(6) Uani 1 1 d .
C19 C 0.6031(2) -0.0239(3) 0.79586(16) 0.0332(7) Uani 1 1 d .
H19 H 0.5460 -0.0620 0.7974 0.040 Uiso 1 1 calc R
C20 C 0.6815(2) -0.0941(3) 0.79145(17) 0.0432(8) Uani 1 1 d .
H20 H 0.6767 -0.1793 0.7897 0.052 Uiso 1 1 calc R
C21 C 0.7663(2) -0.0388(3) 0.78955(18) 0.0430(8) Uani 1 1 d .
H21 H 0.8190 -0.0866 0.7877 0.052 Uiso 1 1 calc R
C22 C 0.7733(2) 0.0876(3) 0.79039(16) 0.0360(7) Uani 1 1 d .
H22 H 0.8305 0.1250 0.7886 0.043 Uiso 1 1 calc R
C23 C 0.6956(2) 0.1583(2) 0.79393(14) 0.0298(7) Uani 1 1 d .
H23 H 0.7004 0.2434 0.7936 0.036 Uiso 1 1 calc R
C24 C 0.49597(18) 0.3260(3) 0.70153(14) 0.0273(6) Uani 1 1 d .
C25 C 0.4935(2) 0.4392(3) 0.66944(15) 0.0338(7) Uani 1 1 d .
H25 H 0.4956 0.5116 0.6932 0.041 Uiso 1 1 calc R
C26 C 0.4879(2) 0.4445(3) 0.60266(17) 0.0478(9) Uani 1 1 d .
H26 H 0.4875 0.5204 0.5822 0.057 Uiso 1 1 calc R
C27 C 0.4831(2) 0.3381(4) 0.56615(17) 0.0522(10) Uani 1 1 d .
H27 H 0.4794 0.3420 0.5214 0.063 Uiso 1 1 calc R
C28 C 0.4838(2) 0.2267(4) 0.59670(16) 0.0482(9) Uani 1 1 d .
H28 H 0.4803 0.1548 0.5724 0.058 Uiso 1 1 calc R
C29 C 0.4897(2) 0.2201(3) 0.66361(14) 0.0358(7) Uani 1 1 d .
H29 H 0.4894 0.1437 0.6834 0.043 Uiso 1 1 calc R
C30 C 0.6318(4) 0.2019(8) 0.4437(3) 0.155(3) Uani 1 1 d .
H30A H 0.6597 0.1301 0.4668 0.185 Uiso 1 1 calc R
H30B H 0.6472 0.2734 0.4712 0.185 Uiso 1 1 calc R
C31 C 0.6665(4) 0.2169(7) 0.3833(3) 0.116(2) Uani 1 1 d .
H31A H 0.7294 0.1838 0.3867 0.139 Uiso 1 1 calc R
H31B H 0.6672 0.3029 0.3711 0.139 Uiso 1 1 calc R
C32 C 0.5998(4) 0.1476(5) 0.3363(3) 0.0906(16) Uani 1 1 d .
H32A H 0.6188 0.0625 0.3345 0.109 Uiso 1 1 calc R
H32B H 0.5934 0.1833 0.2933 0.109 Uiso 1 1 calc R
C33 C 0.5105(3) 0.1589(4) 0.3628(2) 0.0802(14) Uani 1 1 d .
H33A H 0.4711 0.2227 0.3400 0.096 Uiso 1 1 calc R
H33B H 0.4762 0.0820 0.3577 0.096 Uiso 1 1 calc R
Cl1 Cl 0.51971(6) 0.66576(6) 0.80732(4) 0.0420(2) Uani 1 1 d .
N1 N 0.45248(16) 0.4201(2) 0.90009(11) 0.0257(5) Uani 1 1 d .
N2 N 0.48036(16) 0.3056(2) 0.92492(11) 0.0263(5) Uani 1 1 d .
N3 N 0.65352(16) 0.4092(2) 0.88663(11) 0.0272(5) Uani 1 1 d .
N4 N 0.64023(15) 0.2932(2) 0.91149(11) 0.0251(5) Uani 1 1 d .
N5 N 0.50527(16) 0.32530(19) 0.77012(11) 0.0244(5) Uani 1 1 d .
O1 O 0.5347(3) 0.1881(5) 0.42755(18) 0.1325(18) Uani 1 1 d .
P1 P 0.51619(5) 0.20193(6) 0.81552(3) 0.02227(17) Uani 1 1 d .
Zn1 Zn 0.52957(2) 0.46970(3) 0.831164(16) 0.02640(11) Uani 1 1 d .

loop_
_atom_site_aniso_label
_atom_site_aniso_U_11
_atom_site_aniso_U_22
_atom_site_aniso_U_33
_atom_site_aniso_U_23
_atom_site_aniso_U_13
_atom_site_aniso_U_12
C1 0.0209(14) 0.0268(14) 0.0266(15) 0.0001(12) 0.0044(12) -0.0006(11)
C2 0.058(2) 0.0413(19) 0.039(2) 0.0096(15) 0.0217(17) 0.0018(16)
C3 0.0302(16) 0.0404(17) 0.0247(16) -0.0001(13) 0.0052(13) -0.0051(13)
C4 0.0304(17) 0.0462(18) 0.0299(17) -0.0062(14) 0.0118(14) -0.0008(14)
C5 0.0266(15) 0.0329(16) 0.0313(17) -0.0083(13) 0.0042(13) 0.0000(12)
C6 0.043(2) 0.0427(19) 0.043(2) -0.0073(16) 0.0112(16) 0.0109(15)
C7 0.0347(19) 0.054(2) 0.042(2) 0.0119(17) -0.0008(15) 0.0067(16)
C8 0.0264(16) 0.0387(17) 0.0261(16) -0.0020(13) 0.0017(13) 0.0042(13)
C9 0.0226(16) 0.054(2) 0.0337(18) -0.0050(15) 0.0019(13) -0.0001(14)
C10 0.0283(16) 0.0390(17) 0.0275(16) -0.0082(13) 0.0070(13) -0.0080(13)
C11 0.038(2) 0.050(2) 0.051(2) -0.0108(17) 0.0101(17) -0.0158(15)
C12 0.0241(15) 0.0244(14) 0.0312(16) -0.0043(12) 0.0081(12) -0.0013(11)
C13 0.0272(16) 0.0389(18) 0.0384(18) -0.0001(14) 0.0035(14) -0.0013(13)
C14 0.0254(18) 0.065(3) 0.058(2) -0.009(2) 0.0009(16) -0.0008(16)
C15 0.033(2) 0.052(2) 0.080(3) -0.014(2) 0.020(2) -0.0185(17)
C16 0.049(2) 0.039(2) 0.075(3) 0.0050(18) 0.026(2) -0.0122(16)
C17 0.0346(17) 0.0337(17) 0.043(2) 0.0041(15) 0.0089(15) -0.0035(13)
C18 0.0232(14) 0.0250(14) 0.0258(15) -0.0022(12) 0.0060(12) 0.0000(11)
C19 0.0235(15) 0.0282(15) 0.049(2) -0.0048(14) 0.0078(14) -0.0033(12)
C20 0.0351(18) 0.0250(16) 0.070(3) -0.0056(16) 0.0111(17) 0.0010(13)
C21 0.0283(17) 0.0396(19) 0.063(2) -0.0111(16) 0.0124(16) 0.0063(14)
C22 0.0238(16) 0.0358(17) 0.051(2) -0.0097(15) 0.0131(15) -0.0047(13)
C23 0.0327(16) 0.0245(15) 0.0335(17) -0.0036(12) 0.0095(13) -0.0031(12)
C24 0.0180(14) 0.0363(16) 0.0277(16) 0.0006(13) 0.0039(12) 0.0015(12)
C25 0.0309(17) 0.0357(17) 0.0343(18) 0.0064(13) 0.0047(14) -0.0009(13)
C26 0.043(2) 0.062(2) 0.038(2) 0.0197(18) 0.0062(16) -0.0004(17)
C27 0.043(2) 0.086(3) 0.0269(19) 0.0052(19) 0.0046(16) 0.0081(19)
C28 0.051(2) 0.062(2) 0.0308(19) -0.0046(17) 0.0041(16) 0.0141(18)
C29 0.0401(18) 0.0386(17) 0.0267(16) 0.0002(14) 0.0008(14) 0.0064(14)
C30 0.073(4) 0.311(11) 0.074(4) -0.005(5) -0.001(3) 0.018(5)
C31 0.061(3) 0.190(7) 0.092(4) 0.035(4) 0.004(3) -0.017(4)
C32 0.079(4) 0.112(4) 0.084(4) -0.012(3) 0.023(3) 0.004(3)
C33 0.073(3) 0.089(4) 0.080(4) -0.013(3) 0.018(3) -0.008(3)
Cl1 0.0466(5) 0.0228(4) 0.0584(5) 0.0044(3) 0.0140(4) -0.0016(3)
N1 0.0253(13) 0.0242(12) 0.0273(13) -0.0027(10) 0.0040(10) -0.0010(10)
N2 0.0269(13) 0.0274(12) 0.0255(13) -0.0001(10) 0.0066(10) 0.0006(10)
N3 0.0273(13) 0.0274(13) 0.0271(13) -0.0036(10) 0.0051(10) -0.0037(10)
N4 0.0247(12) 0.0272(12) 0.0236(13) 0.0004(10) 0.0047(10) -0.0002(10)
N5 0.0296(13) 0.0204(11) 0.0239(13) 0.0007(9) 0.0065(10) -0.0004(9)
O1 0.069(2) 0.262(6) 0.069(2) -0.018(3) 0.020(2) 0.012(3)
P1 0.0217(4) 0.0204(4) 0.0248(4) 0.0005(3) 0.0046(3) -0.0002(3)
Zn1 0.0280(2) 0.02175(18) 0.0300(2) 0.00002(14) 0.00661(14) -0.00083(13)

loop_
_atom_type_symbol
_atom_type_description
_atom_type_scat_dispersion_real
_atom_type_scat_dispersion_imag
_atom_type_scat_source
C C 0.0033 0.0016 'International Tables Vol C Tables 4.2.6.8 and 6.1.1.4'
H H 0.0000 0.0000 'International Tables Vol C Tables 4.2.6.8 and 6.1.1.4'
Li Li -0.0003 0.0001 'International Tables Vol C Tables 4.2.6.8 and 6.1.1.4'
N N 0.0061 0.0033 'International Tables Vol C Tables 4.2.6.8 and 6.1.1.4'
O O 0.0106 0.0060 'International Tables Vol C Tables 4.2.6.8 and 6.1.1.4'
P P 0.1023 0.0942 'International Tables Vol C Tables 4.2.6.8 and 6.1.1.4'
Cl Cl 0.1484 0.1585 'International Tables Vol C Tables 4.2.6.8 and 6.1.1.4'
K K 0.2009 0.2494 'International Tables Vol C Tables 4.2.6.8 and 6.1.1.4'
Zn Zn 0.2839 1.4301 'International Tables Vol C Tables 4.2.6.8 and 6.1.1.4'

loop_
_geom_angle_atom_site_label_1
_geom_angle_atom_site_label_2
_geom_angle_atom_site_label_3
_geom_angle
N2 C1 N4 111.6(2)
N2 C1 P1 114.57(19)
N4 C1 P1 111.68(18)
N2 C3 C4 106.7(3)
N2 C3 C2 122.7(3)
C4 C3 C2 130.6(3)
C3 C4 C5 106.8(2)
N1 C5 C4 110.2(3)
N1 C5 C6 120.9(3)
C4 C5 C6 128.9(3)
N4 C8 C9 107.0(3)
N4 C8 C7 121.6(3)
C9 C8 C7 131.4(3)
C8 C9 C10 106.8(3)
N3 C10 C9 109.9(3)
N3 C10 C11 121.1(3)
C9 C10 C11 129.0(3)
C13 C12 C17 119.1(3)
C13 C12 P1 120.1(2)
C17 C12 P1 120.8(2)
C14 C13 C12 120.1(3)
C15 C14 C13 120.7(3)
C14 C15 C16 119.8(3)
C15 C16 C17 120.4(3)
C16 C17 C12 119.9(3)
C19 C18 C23 118.7(2)
C19 C18 P1 123.1(2)
C23 C18 P1 117.8(2)
C20 C19 C18 120.0(3)
C21 C20 C19 120.5(3)
C20 C21 C22 120.0(3)
C23 C22 C21 120.0(3)
C22 C23 C18 120.8(3)
C29 C24 C25 117.4(3)
C29 C24 N5 123.9(3)
C25 C24 N5 118.7(3)
C26 C25 C24 120.8(3)
C27 C26 C25 120.6(3)
C28 C27 C26 119.2(3)
C27 C28 C29 120.7(3)
C28 C29 C24 121.2(3)
O1 C30 C31 106.8(4)
C30 C31 C32 103.9(5)
C31 C32 C33 102.7(4)
O1 C33 C32 107.2(4)
C5 N1 N2 106.2(2)
C5 N1 Zn1 142.4(2)
N2 N1 Zn1 110.08(16)
C3 N2 N1 110.1(2)
C3 N2 C1 129.7(2)
N1 N2 C1 120.0(2)
C10 N3 N4 106.3(2)
C10 N3 Zn1 143.6(2)
N4 N3 Zn1 109.63(16)
C8 N4 N3 109.9(2)
C8 N4 C1 130.1(2)
N3 N4 C1 119.8(2)
C24 N5 P1 125.04(18)
C24 N5 Zn1 127.74(17)
P1 N5 Zn1 106.47(12)
C33 O1 C30 109.7(4)
N5 P1 C1 112.25(12)
N5 P1 C12 111.67(13)
C1 P1 C12 106.42(13)
N5 P1 C18 111.49(12)
C1 P1 C18 104.13(13)
C12 P1 C18 110.52(13)
N5 Zn1 N1 100.65(9)
N5 Zn1 N3 98.34(9)
N1 Zn1 N3 92.70(9)
N5 Zn1 Cl1 128.15(7)
N1 Zn1 Cl1 113.32(7)
N3 Zn1 Cl1 117.01(7)

loop_
_geom_bond_atom_site_label_1
_geom_bond_atom_site_label_2
_geom_bond_distance
C1 N2 1.440(3)
C1 N4 1.443(3)
C1 P1 1.744(3)
C2 C3 1.485(4)
C3 N2 1.358(3)
C3 C4 1.377(4)
C4 C5 1.391(4)
C5 N1 1.328(3)
C5 C6 1.501(4)
C7 C8 1.491(4)
C8 N4 1.359(3)
C8 C9 1.374(4)
C9 C10 1.400(4)
C10 N3 1.328(3)
C10 C11 1.498(4)
C12 C13 1.386(4)
C12 C17 1.394(4)
C12 P1 1.803(3)
C13 C14 1.386(4)
C14 C15 1.366(5)
C15 C16 1.378(5)
C16 C17 1.385(4)
C18 C19 1.392(4)
C18 C23 1.396(4)
C18 P1 1.812(3)
C19 C20 1.385(4)
C20 C21 1.374(4)
C21 C22 1.381(4)
C22 C23 1.376(4)
C24 C29 1.393(4)
C24 C25 1.401(4)
C24 N5 1.418(3)
C25 C26 1.387(4)
C26 C27 1.384(5)
C27 C28 1.370(5)
C28 C29 1.390(4)
C30 O1 1.395(6)
C30 C31 1.450(7)
C31 C32 1.461(7)
C32 C33 1.500(6)
C33 O1 1.375(5)
Cl1 Zn1 2.1915(8)
N1 N2 1.384(3)
N1 Zn1 2.045(2)
N3 N4 1.392(3)
N3 Zn1 2.067(2)
N5 P1 1.637(2)
N5 Zn1 2.018(2)
